data_4326074
loop_
_publ_author_name
'Hua He'
'Chauntae Tyson'
'Svilen Bobev'

_publ_section_title
;
 Eight-Coordinated Arsenic in the Zintl Phases RbCd4As3 and RbZn4As3:
 Synthesis and Structural Characterization
;
_journal_name_full 'Inorganic Chemistry'
_journal_page_first 8375
_journal_page_last 8383
_journal_paper_doi 10.1021/ic2009418
_journal_volume 50
_journal_year 2011
_chemical_formula_moiety 'As3 Zn4, Rb'
_chemical_formula_sum 'As3 Rb Zn4'
_chemical_formula_weight 571.71
_chemical_name_systematic
; 
 ? 
;
_space_group_IT_number 123
_symmetry_cell_setting tetragonal
_symmetry_space_group_name_Hall '-P 4 2'
_symmetry_space_group_name_H-M 'P 4/m m m'
_atom_sites_solution_primary direct
_atom_sites_solution_secondary difmap
_audit_creation_method SHELXL-97
_cell_angle_alpha 90.00
_cell_angle_beta 90.00
_cell_angle_gamma 90.00
_cell_formula_units_Z 1
_cell_length_a 4.1714(6)
_cell_length_b 4.1714(6)
_cell_length_c 10.355(3)
_cell_measurement_reflns_used 176
_cell_measurement_temperature 200(2)
_cell_measurement_theta_max 28.24
_cell_measurement_theta_min 1.97
_cell_volume 180.18(6)
_computing_cell_refinement 'Bruker SMART'
_computing_data_collection 'Bruker SMART'
_computing_data_reduction 'Bruker SAINT'
_computing_molecular_graphics 'Bruker SHELXTL'
_computing_publication_material 'Bruker SHELXTL'
_computing_structure_refinement 'SHELXL-97 (Sheldrick, 1997)'
_computing_structure_solution 'SHELXS-97 (Sheldrick, 1990)'
_diffrn_ambient_temperature 200(2)
_diffrn_measured_fraction_theta_full 1.000
_diffrn_measured_fraction_theta_max 1.000
_diffrn_measurement_device_type 'CCD area detector'
_diffrn_measurement_method 'phi and omega scans'
_diffrn_radiation_monochromator graphite
_diffrn_radiation_source 'fine-focus sealed tube'
_diffrn_radiation_type MoK\a
_diffrn_radiation_wavelength 0.71073
_diffrn_reflns_av_R_equivalents 0.0381
_diffrn_reflns_av_sigmaI/netI 0.0185
_diffrn_reflns_limit_h_max 5
_diffrn_reflns_limit_h_min -5
_diffrn_reflns_limit_k_max 5
_diffrn_reflns_limit_k_min -5
_diffrn_reflns_limit_l_max 13
_diffrn_reflns_limit_l_min -13
_diffrn_reflns_number 2040
_diffrn_reflns_theta_full 28.24
_diffrn_reflns_theta_max 28.24
_diffrn_reflns_theta_min 1.97
_exptl_absorpt_coefficient_mu 33.410
_exptl_absorpt_correction_T_max 0.367
_exptl_absorpt_correction_T_min 0.073
_exptl_absorpt_correction_type multi-scan
_exptl_absorpt_process_details
; 
SADABS (Sheldrick, 2003) 
;
_exptl_crystal_colour black
_exptl_crystal_density_diffrn 5.269
_exptl_crystal_description plate
_exptl_crystal_F_000 256
_exptl_crystal_size_max 0.085
_exptl_crystal_size_mid 0.080
_exptl_crystal_size_min 0.030
_refine_diff_density_max 0.576
_refine_diff_density_min -0.762
_refine_diff_density_rms 0.249
_refine_ls_extinction_method none
_refine_ls_goodness_of_fit_ref 1.221
_refine_ls_matrix_type full
_refine_ls_number_parameters 12
_refine_ls_number_reflns 176
_refine_ls_number_restraints 0
_refine_ls_restrained_S_all 1.221
_refine_ls_R_factor_all 0.0178
_refine_ls_R_factor_gt 0.0169
_refine_ls_shift/su_max 0.000
_refine_ls_shift/su_mean 0.000
_refine_ls_structure_factor_coef Fsqd
_refine_ls_weighting_details 'calc w=1/[\s^2^(Fo^2^)+(0.0188P)^2^+0.1549P] where P=(Fo^2^+2Fc^2^)/3'
_refine_ls_weighting_scheme calc
_refine_ls_wR_factor_gt 0.0406
_refine_ls_wR_factor_ref 0.0409
_reflns_number_gt 168
_reflns_number_total 176
_reflns_threshold_expression >2sigma(I)
_cod_data_source_file ic2009418_si_002_RbZn4As3.cif
_cod_data_source_block RbZn4As3
_cod_original_cell_volume 180.19(6)
_cod_database_code 4326074
_cod_database_fobs_code 4326074

loop_
_symmetry_equiv_pos_as_xyz
'x, y, z'
'-x, -y, z'
'-y, x, z'
'y, -x, z'
'-x, y, -z'
'x, -y, -z'
'y, x, -z'
'-y, -x, -z'
'-x, -y, -z'
'x, y, -z'
'y, -x, -z'
'-y, x, -z'
'x, -y, z'
'-x, y, z'
'-y, -x, z'
'y, x, z'

loop_
_atom_site_label
_atom_site_type_symbol
_atom_site_fract_x
_atom_site_fract_y
_atom_site_fract_z
_atom_site_U_iso_or_equiv
_atom_site_adp_type
_atom_site_occupancy
_atom_site_symmetry_multiplicity
_atom_site_calc_flag
_atom_site_refinement_flags
Rb1 Rb 0.0000 0.0000 0.5000 0.0201(2) Uani 1 16 d S
Zn1 Zn 0.0000 0.5000 0.15912(5) 0.01526(19) Uani 1 4 d S
As1 As 0.5000 0.5000 0.29233(6) 0.01244(19) Uani 1 8 d S
As2 As 0.0000 0.0000 0.0000 0.0119(2) Uani 1 16 d S

loop_
_atom_site_aniso_label
_atom_site_aniso_U_11
_atom_site_aniso_U_22
_atom_site_aniso_U_33
_atom_site_aniso_U_23
_atom_site_aniso_U_13
_atom_site_aniso_U_12
Rb1 0.0203(3) 0.0203(3) 0.0196(5) 0.000 0.000 0.000
Zn1 0.0123(3) 0.0155(3) 0.0179(3) 0.000 0.000 0.000
As1 0.0123(2) 0.0123(2) 0.0127(4) 0.000 0.000 0.000
As2 0.0120(3) 0.0120(3) 0.0116(5) 0.000 0.000 0.000

loop_
_atom_type_symbol
_atom_type_description
_atom_type_scat_dispersion_real
_atom_type_scat_dispersion_imag
_atom_type_scat_source
Zn Zn 0.2839 1.4301 'International Tables Vol C Tables 4.2.6.8 and 6.1.1.4'
As As 0.0499 2.0058 'International Tables Vol C Tables 4.2.6.8 and 6.1.1.4'
Rb Rb -0.9393 2.9676 'International Tables Vol C Tables 4.2.6.8 and 6.1.1.4'

loop_
_geom_angle_atom_site_label_1
_geom_angle_atom_site_label_2
_geom_angle_atom_site_label_3
_geom_angle
_geom_angle_site_symmetry_1
_geom_angle_site_symmetry_3
As1 Rb1 As1 180.0 9_666 1_445
As1 Rb1 As1 69.693(11) 9_666 9_566
As1 Rb1 As1 110.307(11) 1_445 9_566
As1 Rb1 As1 69.693(11) 9_666 9_656
As1 Rb1 As1 110.307(11) 1_445 9_656
As1 Rb1 As1 107.81(2) 9_566 9_656
As1 Rb1 As1 107.81(2) 9_666 9_556
As1 Rb1 As1 72.19(2) 1_445 9_556
As1 Rb1 As1 69.693(11) 9_566 9_556
As1 Rb1 As1 69.693(11) 9_656 9_556
As1 Rb1 As1 110.307(11) 9_666 1_455
As1 Rb1 As1 69.693(11) 1_445 1_455
As1 Rb1 As1 72.19(2) 9_566 1_455
As1 Rb1 As1 180.0 9_656 1_455
As1 Rb1 As1 110.307(11) 9_556 1_455
As1 Rb1 As1 110.307(11) 9_666 1_545
As1 Rb1 As1 69.693(11) 1_445 1_545
As1 Rb1 As1 180.0 9_566 1_545
As1 Rb1 As1 72.19(2) 9_656 1_545
As1 Rb1 As1 110.307(11) 9_556 1_545
As1 Rb1 As1 107.81(2) 1_455 1_545
As1 Rb1 As1 72.19(2) 9_666 .
As1 Rb1 As1 107.81(2) 1_445 .
As1 Rb1 As1 110.307(12) 9_566 .
As1 Rb1 As1 110.307(12) 9_656 .
As1 Rb1 As1 180.0 9_556 .
As1 Rb1 As1 69.693(12) 1_455 .
As1 Rb1 As1 69.693(12) 1_545 .
As1 Rb1 Zn1 142.925(8) 9_666 1_545
As1 Rb1 Zn1 37.075(8) 1_445 1_545
As1 Rb1 Zn1 142.925(8) 9_566 1_545
As1 Rb1 Zn1 102.505(16) 9_656 1_545
As1 Rb1 Zn1 102.505(16) 9_556 1_545
As1 Rb1 Zn1 77.495(16) 1_455 1_545
As1 Rb1 Zn1 37.075(7) 1_545 1_545
As1 Rb1 Zn1 77.494(16) . 1_545
As1 Rb1 Zn1 37.075(8) 9_666 9_566
As1 Rb1 Zn1 142.925(8) 1_445 9_566
As1 Rb1 Zn1 37.075(7) 9_566 9_566
As1 Rb1 Zn1 77.495(16) 9_656 9_566
As1 Rb1 Zn1 77.495(16) 9_556 9_566
As1 Rb1 Zn1 102.505(16) 1_455 9_566
As1 Rb1 Zn1 142.925(8) 1_545 9_566
As1 Rb1 Zn1 102.506(16) . 9_566
Zn1 Rb1 Zn1 180.0 1_545 9_566
As1 Rb1 Zn1 142.925(8) 9_666 3
As1 Rb1 Zn1 37.075(8) 1_445 3
As1 Rb1 Zn1 102.505(16) 9_566 3
As1 Rb1 Zn1 142.925(8) 9_656 3
As1 Rb1 Zn1 102.505(16) 9_556 3
As1 Rb1 Zn1 37.075(7) 1_455 3
As1 Rb1 Zn1 77.495(16) 1_545 3
As1 Rb1 Zn1 77.494(16) . 3
Zn1 Rb1 Zn1 42.164(11) 1_545 3
Zn1 Rb1 Zn1 137.836(11) 9_566 3
As1 Rb1 Zn1 37.075(8) 9_666 11_556
As1 Rb1 Zn1 142.925(8) 1_445 11_556
As1 Rb1 Zn1 77.495(16) 9_566 11_556
As1 Rb1 Zn1 37.075(8) 9_656 11_556
As1 Rb1 Zn1 77.495(16) 9_556 11_556
As1 Rb1 Zn1 142.925(8) 1_455 11_556
As1 Rb1 Zn1 102.505(16) 1_545 11_556
As1 Rb1 Zn1 102.506(16) . 11_556
Zn1 Rb1 Zn1 137.836(11) 1_545 11_556
Zn1 Rb1 Zn1 42.164(11) 9_566 11_556
Zn1 Rb1 Zn1 180.0 3 11_556
As1 Zn1 As1 113.04(3) . 1_455
As1 Zn1 As2 109.997(10) . .
As1 Zn1 As2 109.997(11) 1_455 .
As1 Zn1 As2 109.997(10) . 1_565
As1 Zn1 As2 109.997(11) 1_455 1_565
As2 Zn1 As2 103.38(2) . 1_565
As1 Zn1 Zn1 53.859(8) . 3_665
As1 Zn1 Zn1 126.141(8) 1_455 3_665
As2 Zn1 Zn1 123.701(6) . 3_665
As2 Zn1 Zn1 56.299(6) 1_565 3_665
As1 Zn1 Zn1 126.141(8) . 3
As1 Zn1 Zn1 53.859(8) 1_455 3
As2 Zn1 Zn1 56.299(6) . 3
As2 Zn1 Zn1 123.701(6) 1_565 3
Zn1 Zn1 Zn1 180.0 3_665 3
As1 Zn1 Zn1 53.859(8) . 3_655
As1 Zn1 Zn1 126.141(8) 1_455 3_655
As2 Zn1 Zn1 56.299(6) . 3_655
As2 Zn1 Zn1 123.701(6) 1_565 3_655
Zn1 Zn1 Zn1 90.0 3_665 3_655
Zn1 Zn1 Zn1 90.0 3 3_655
As1 Zn1 Zn1 126.141(8) . 3_565
As1 Zn1 Zn1 53.859(8) 1_455 3_565
As2 Zn1 Zn1 123.701(6) . 3_565
As2 Zn1 Zn1 56.299(6) 1_565 3_565
Zn1 Zn1 Zn1 90.0 3_665 3_565
Zn1 Zn1 Zn1 90.0 3 3_565
Zn1 Zn1 Zn1 180.0 3_655 3_565
As1 Zn1 Rb1 61.644(15) . 1_565
As1 Zn1 Rb1 61.644(16) 1_455 1_565
As2 Zn1 Rb1 158.886(12) . 1_565
As2 Zn1 Rb1 97.732(16) 1_565 1_565
Zn1 Zn1 Rb1 68.918(5) 3_665 1_565
Zn1 Zn1 Rb1 111.082(6) 3 1_565
Zn1 Zn1 Rb1 111.082(5) 3_655 1_565
Zn1 Zn1 Rb1 68.918(5) 3_565 1_565
As1 Zn1 Rb1 61.644(15) . .
As1 Zn1 Rb1 61.644(16) 1_455 .
As2 Zn1 Rb1 97.732(16) . .
As2 Zn1 Rb1 158.886(12) 1_565 .
Zn1 Zn1 Rb1 111.082(5) 3_665 .
Zn1 Zn1 Rb1 68.918(5) 3 .
Zn1 Zn1 Rb1 68.918(5) 3_655 .
Zn1 Zn1 Rb1 111.082(5) 3_565 .
Rb1 Zn1 Rb1 61.154(16) 1_565 .
Zn1 As1 Zn1 113.04(3) 3_655 3_665
Zn1 As1 Zn1 72.282(16) 3_655 1_655
Zn1 As1 Zn1 72.282(16) 3_665 1_655
Zn1 As1 Zn1 72.282(16) 3_655 .
Zn1 As1 Zn1 72.282(16) 3_665 .
Zn1 As1 Zn1 113.04(3) 1_655 .
Zn1 As1 Rb1 143.279(5) 3_655 1_665
Zn1 As1 Rb1 81.281(15) 3_665 1_665
Zn1 As1 Rb1 81.281(15) 1_655 1_665
Zn1 As1 Rb1 143.279(5) . 1_665
Zn1 As1 Rb1 143.279(5) 3_655 1_565
Zn1 As1 Rb1 81.281(15) 3_665 1_565
Zn1 As1 Rb1 143.279(5) 1_655 1_565
Zn1 As1 Rb1 81.282(15) . 1_565
Rb1 As1 Rb1 69.693(11) 1_665 1_565
Zn1 As1 Rb1 81.281(15) 3_655 1_655
Zn1 As1 Rb1 143.279(5) 3_665 1_655
Zn1 As1 Rb1 81.281(15) 1_655 1_655
Zn1 As1 Rb1 143.279(5) . 1_655
Rb1 As1 Rb1 69.693(11) 1_665 1_655
Rb1 As1 Rb1 107.81(2) 1_565 1_655
Zn1 As1 Rb1 81.281(15) 3_655 .
Zn1 As1 Rb1 143.279(5) 3_665 .
Zn1 As1 Rb1 143.279(6) 1_655 .
Zn1 As1 Rb1 81.282(15) . .
Rb1 As1 Rb1 107.81(2) 1_665 .
Rb1 As1 Rb1 69.693(11) 1_565 .
Rb1 As1 Rb1 69.693(11) 1_655 .
Zn1 As2 Zn1 112.599(12) . 11_455
Zn1 As2 Zn1 67.401(13) . 3_655
Zn1 As2 Zn1 180.000(17) 11_455 3_655
Zn1 As2 Zn1 180.0 . 9
Zn1 As2 Zn1 67.401(12) 11_455 9
Zn1 As2 Zn1 112.599(12) 3_655 9
Zn1 As2 Zn1 112.599(12) . 11
Zn1 As2 Zn1 103.38(2) 11_455 11
Zn1 As2 Zn1 76.62(2) 3_655 11
Zn1 As2 Zn1 67.401(12) 9 11
Zn1 As2 Zn1 67.401(12) . 3
Zn1 As2 Zn1 76.62(2) 11_455 3
Zn1 As2 Zn1 103.38(2) 3_655 3
Zn1 As2 Zn1 112.599(12) 9 3
Zn1 As2 Zn1 180.000(17) 11 3
Zn1 As2 Zn1 76.62(2) . 9_565
Zn1 As2 Zn1 67.401(12) 11_455 9_565
Zn1 As2 Zn1 112.599(12) 3_655 9_565
Zn1 As2 Zn1 103.38(2) 9 9_565
Zn1 As2 Zn1 67.401(12) 11 9_565
Zn1 As2 Zn1 112.599(12) 3 9_565
Zn1 As2 Zn1 103.38(2) . 1_545
Zn1 As2 Zn1 112.599(12) 11_455 1_545
Zn1 As2 Zn1 67.401(12) 3_655 1_545
Zn1 As2 Zn1 76.62(2) 9 1_545
Zn1 As2 Zn1 112.599(12) 11 1_545
Zn1 As2 Zn1 67.401(12) 3 1_545
Zn1 As2 Zn1 180.000(17) 9_565 1_545

loop_
_geom_bond_atom_site_label_1
_geom_bond_atom_site_label_2
_geom_bond_distance
_geom_bond_site_symmetry_2
Rb1 As1 3.6503(6) 9_666
Rb1 As1 3.6503(6) 1_445
Rb1 As1 3.6503(6) 9_566
Rb1 As1 3.6503(6) 9_656
Rb1 As1 3.6503(6) 9_556
Rb1 As1 3.6503(6) 1_455
Rb1 As1 3.6503(6) 1_545
Rb1 As1 3.6503(6) .
Rb1 Zn1 4.1001(9) 1_545
Rb1 Zn1 4.1001(9) 9_566
Rb1 Zn1 4.1001(9) 3
Rb1 Zn1 4.1001(9) 11_556
Zn1 As1 2.5006(5) .
Zn1 As1 2.5006(5) 1_455
Zn1 As2 2.6580(5) .
Zn1 As2 2.6580(5) 1_565
Zn1 Zn1 2.9496(4) 3_665
Zn1 Zn1 2.9496(4) 3
Zn1 Zn1 2.9496(4) 3_655
Zn1 Zn1 2.9496(4) 3_565
Zn1 Rb1 4.1001(9) 1_565
As1 Zn1 2.5006(5) 3_655
As1 Zn1 2.5006(5) 3_665
As1 Zn1 2.5006(5) 1_655
As1 Rb1 3.6503(6) 1_665
As1 Rb1 3.6503(6) 1_565
As1 Rb1 3.6503(6) 1_655
As2 Zn1 2.6580(5) 11_455
As2 Zn1 2.6580(5) 3_655
As2 Zn1 2.6580(5) 9
As2 Zn1 2.6580(5) 11
As2 Zn1 2.6580(5) 3
As2 Zn1 2.6580(5) 9_565
As2 Zn1 2.6580(5) 1_545
